data_2108788
loop_
_publ_author_name
'Cvrtila, Ivica'
'Stilinovi\'c, Vladimir'

_publ_section_title
;
 Polymorphs of phenazine hexacyanoferrate(II) hydrate: supramolecular
 isomerism in a 2D hydrogen-bonded network
;
_journal_coeditor_code AW5051
_journal_issue 2
_journal_name_full 'Acta Crystallographica Section B'
_journal_page_first
;
;
_journal_paper_doi 10.1107/S2052520621000275
_journal_volume 77
_journal_year 2021
_chemical_formula_iupac '(C12 H9 N2)3 [Fe (C N)4 (H C N)2] [Fe(C N)3 (H C N)3], 2C12 H8 N2, 2H2 O1'
_chemical_formula_moiety '3(C12 H9 N2 +), C6 H2 Fe N6 2-, C6 H3 Fe N6 -, 2(C12 H8 N2), 2(H2 O1)'
_chemical_formula_sum 'C72 H52 Fe2 N22 O2'
_chemical_formula_weight 1369.05
_chemical_name_systematic
;
Tris(phenazinium) tetracyanobis(hydrogen cyanide)ferrate(II)
triscyanotris(hydrogen cyanide)ferrate(II)--phenazine--water (1/2/2)
;
_space_group_crystal_system triclinic
_space_group_IT_number 2
_space_group_name_Hall '-P 1'
_space_group_name_H-M_alt 'P -1'
_atom_sites_solution_hydrogens mixed
_audit_creation_method SHELXL-2018/3
_cell_angle_alpha 89.859(3)
_cell_angle_beta 67.664(4)
_cell_angle_gamma 68.977(4)
_cell_formula_units_Z 2
_cell_length_a 14.2252(6)
_cell_length_b 16.1364(6)
_cell_length_c 16.2813(7)
_cell_measurement_reflns_used 10842
_cell_measurement_temperature 150(2)
_cell_measurement_theta_max 38.9571
_cell_measurement_theta_min 3.7493
_cell_volume 3187.7(3)
_computing_cell_refinement
;
CrysAlis RED (Oxford Diffraction, 2008)
;
_computing_data_collection
;
CrysAlis CCD (Oxford Diffraction, 2008)
;
_computing_data_reduction
;
CrysAlis RED (Oxford Diffraction, 2008)
;
_computing_molecular_graphics
;
Mercury (Macrae et al., 2020),
ORTEP-3 (Farrugia, 2012) and
POV-Ray (Persistence of Vision Pty Ltd, 2004)
;
_computing_publication_material 'PARST (Nardelli, 1995)'
_computing_structure_refinement 'SHELXL2018 (Sheldrick, 2015)'
_computing_structure_solution 'SHELXS97 (Sheldrick, 2008)'
_diffrn_ambient_temperature 150(2)
_diffrn_measured_fraction_theta_full 0.980
_diffrn_measured_fraction_theta_max 0.980
_diffrn_measurement_device_type
;
Oxford Diffraction Xcalibur CCD
;
_diffrn_measurement_method 'omega scan'
_diffrn_radiation_type MoK\a
_diffrn_radiation_wavelength 0.71073
_diffrn_reflns_av_R_equivalents 0.029
_diffrn_reflns_av_unetI/netI 0.0604
_diffrn_reflns_Laue_measured_fraction_full 0.980
_diffrn_reflns_Laue_measured_fraction_max 0.980
_diffrn_reflns_limit_h_max 16
_diffrn_reflns_limit_h_min -16
_diffrn_reflns_limit_k_max 19
_diffrn_reflns_limit_k_min -19
_diffrn_reflns_limit_l_max 19
_diffrn_reflns_limit_l_min -19
_diffrn_reflns_number 17578
_diffrn_reflns_point_group_measured_fraction_full 0.980
_diffrn_reflns_point_group_measured_fraction_max 0.980
_diffrn_reflns_theta_full 25.000
_diffrn_reflns_theta_max 25.000
_diffrn_reflns_theta_min 3.754
_diffrn_source 'Enhance (Mo) X-ray Source'
_exptl_absorpt_coefficient_mu 0.523
_exptl_absorpt_correction_T_max 1.00000
_exptl_absorpt_correction_T_min 0.96580
_exptl_absorpt_correction_type multi-scan
_exptl_absorpt_process_details
;
(CrysAlis RED; Oxford Diffraction, 2008)
;
_exptl_crystal_colour red
_exptl_crystal_density_diffrn 1.426
_exptl_crystal_description block
_exptl_crystal_F_000 1412
_exptl_crystal_size_max 0.40
_exptl_crystal_size_mid 0.32
_exptl_crystal_size_min 0.26
_refine_diff_density_max 0.631
_refine_diff_density_min -0.361
_refine_diff_density_rms 0.057
_refine_ls_extinction_method none
_refine_ls_goodness_of_fit_ref 0.937
_refine_ls_hydrogen_treatment mixed
_refine_ls_matrix_type full
_refine_ls_number_parameters 931
_refine_ls_number_reflns 17578
_refine_ls_number_restraints 8
_refine_ls_restrained_S_all 0.938
_refine_ls_R_factor_all 0.0551
_refine_ls_R_factor_gt 0.0363
_refine_ls_shift/su_max 0.001
_refine_ls_shift/su_mean 0.000
_refine_ls_structure_factor_coef Fsqd
_refine_ls_weighting_details 'w=1/[\s^2^(Fo^2^)+(0.0505P)^2^] where P=(Fo^2^+2Fc^2^)/3'
_refine_ls_weighting_scheme calc
_refine_ls_wR_factor_gt 0.0889
_refine_ls_wR_factor_ref 0.0923
_reflns_Friedel_coverage 0.000
_reflns_number_gt 12564
_reflns_number_total 17578
_reflns_threshold_expression 'I > 2\s(I)'
_cod_data_source_file aw5051sup1.cif
_cod_data_source_block II
_cod_database_code 2108788
_publcif_datablock.id {a025e655-d6bc-40f3-bb5e-893191e2352a}

_shelx_shelxl_version_number 2018/3
_shelx_space_group_comment
;
The symmetry employed for this shelxl refinement is uniquely defined
by the following loop, which should always be used as a source of
symmetry information in preference to the above space-group names.
They are only intended as comments.
;
_exptl_absorpt_special_details
;
CrysAlis RED, Oxford Diffraction Ltd.,
Version 1.171.32.29 (release 10-06-2008 CrysAlis171 .NET)
(compiled Jun 10 2008,16:49:55)
Empirical absorption correction using spherical harmonics,
implemented in SCALE3 ABSPACK scaling algorithm.
;
_publcif_info_exptl_table_max_cols 5
_publcif_info_exptl_table_use_headnotes y
_publcif_funding_html
'<span class="funder"><span class="fundref-name" data-id="501100004488">Hrvatska Zaklada za Znanost</span><span class="fundref-subname" data-id=""></span> (<span class="fundref-grant-group"><span class="fundref-grant-type">award</span> No. <span class="fundref-grant-id">IP-2019-04-1868</span></span>).</span>'

loop_
_space_group_symop_operation_xyz
'x, y, z'
'-x, -y, -z'

loop_
_atom_site_label
_atom_site_type_symbol
_atom_site_fract_x
_atom_site_fract_y
_atom_site_fract_z
_atom_site_U_iso_or_equiv
_atom_site_adp_type
_atom_site_occupancy
_atom_site_site_symmetry_order
_atom_site_calc_flag
_atom_site_refinement_flags_posn
_atom_site_refinement_flags_adp
_atom_site_refinement_flags_occupancy
_atom_site_disorder_assembly
_atom_site_disorder_group
O1 O 0.75164(18) 0.93866(17) 0.76859(15) 0.0282(5) Uani 1 1 d D . . . .
N18 N 0.82088(19) 0.71160(17) 1.04585(15) 0.0200(6) Uani 1 1 d . . . . .
N20 N 1.0720(2) 0.67340(18) 0.85569(16) 0.0259(6) Uani 1 1 d . . . . .
N17 N 0.6712(2) 0.75558(18) 0.96585(15) 0.0251(6) Uani 1 1 d . . . . .
N19 N 0.92017(19) 0.80888(17) 0.80613(15) 0.0208(6) Uani 1 1 d . . . . .
C41 C 0.7982(2) 0.6458(2) 1.01611(17) 0.0178(7) Uani 1 1 d . . . . .
C59 C 0.9796(2) 0.8289(2) 0.84462(17) 0.0192(7) Uani 1 1 d . . . . .
C60 C 1.0564(2) 0.7601(2) 0.86975(19) 0.0222(7) Uani 1 1 d . . . . .
C57 C 1.0300(2) 0.9394(2) 0.89685(18) 0.0277(8) Uani 1 1 d . . . . .
H57 H 1.023184 0.998601 0.905576 0.033 Uiso 1 1 calc R U . . .
C48 C 0.7727(2) 0.7981(2) 1.03735(17) 0.0206(7) Uani 1 1 d . . . . .
C52 C 1.0283(2) 0.5621(2) 0.79813(19) 0.0252(7) Uani 1 1 d . . . . .
H52 H 1.077596 0.516983 0.814351 0.030 Uiso 1 1 calc R U . . .
C54 C 0.9367(2) 0.7219(2) 0.79097(18) 0.0200(7) Uani 1 1 d . . . . .
C42 C 0.7212(2) 0.6702(2) 0.97504(17) 0.0203(7) Uani 1 1 d . . . . .
C53 C 1.0137(2) 0.6533(2) 0.81632(18) 0.0208(7) Uani 1 1 d . . . . .
C39 C 0.8210(2) 0.4924(2) 0.99697(19) 0.0277(8) Uani 1 1 d . . . . .
H39 H 0.852396 0.433125 1.004552 0.033 Uiso 1 1 calc R U . . .
C37 C 0.6988(3) 0.6003(2) 0.94355(19) 0.0270(8) Uani 1 1 d . . . . .
H37 H 0.650470 0.613694 0.915230 0.032 Uiso 1 1 calc R U . . .
C40 C 0.8473(2) 0.5564(2) 1.02728(18) 0.0240(7) Uani 1 1 d . . . . .
H40 H 0.896597 0.541054 1.054677 0.029 Uiso 1 1 calc R U . . .
C50 C 0.8951(2) 0.6082(2) 0.73267(19) 0.0270(8) Uani 1 1 d . . . . .
H50 H 0.856675 0.592036 0.704802 0.032 Uiso 1 1 calc R U . . .
C56 C 1.1039(3) 0.8715(2) 0.9227(2) 0.0351(9) Uani 1 1 d . . . . .
H56 H 1.144263 0.886999 0.949021 0.042 Uiso 1 1 calc R U . . .
C58 C 0.9685(2) 0.9195(2) 0.85942(18) 0.0235(7) Uani 1 1 d . . . . .
H58 H 0.919315 0.965023 0.843471 0.028 Uiso 1 1 calc R U . . .
C51 C 0.9715(3) 0.5406(2) 0.75771(19) 0.0286(8) Uani 1 1 d . . . . .
H51 H 0.982431 0.480770 0.745995 0.034 Uiso 1 1 calc R U . . .
C49 C 0.8777(2) 0.6962(2) 0.74905(19) 0.0242(7) Uani 1 1 d . . . . .
H49 H 0.827041 0.739778 0.732821 0.029 Uiso 1 1 calc R U . . .
C43 C 0.7969(3) 0.8664(2) 1.06879(18) 0.0255(7) Uani 1 1 d . . . . .
H43 H 0.847306 0.852642 1.095019 0.031 Uiso 1 1 calc R U . . .
C55 C 1.1175(3) 0.7849(2) 0.9100(2) 0.0341(8) Uani 1 1 d . . . . .
H55 H 1.166647 0.741212 0.927596 0.041 Uiso 1 1 calc R U . . .
C47 C 0.6957(2) 0.8190(2) 0.99650(18) 0.0226(7) Uani 1 1 d . . . . .
C38 C 0.7471(3) 0.5143(2) 0.95445(19) 0.0301(8) Uani 1 1 d . . . . .
H38 H 0.731507 0.469328 0.933699 0.036 Uiso 1 1 calc R U . . .
C46 C 0.6438(3) 0.9105(2) 0.9886(2) 0.0319(8) Uani 1 1 d . . . . .
H46 H 0.593345 0.926112 0.962360 0.038 Uiso 1 1 calc R U . . .
C45 C 0.6682(3) 0.9747(2) 1.0196(2) 0.0353(9) Uani 1 1 d . . . . .
H45 H 0.634085 1.034346 1.014310 0.042 Uiso 1 1 calc R U . . .
C44 C 0.7448(3) 0.9523(2) 1.05981(19) 0.0339(8) Uani 1 1 d . . . . .
H44 H 0.759700 0.997722 1.080607 0.041 Uiso 1 1 calc R U . . .
Fe1 Fe 0.03403(3) 0.74839(3) 0.24856(2) 0.01114(10) Uani 1 1 d . . . . .
Fe2 Fe 0.49475(3) 0.76435(3) 0.72995(2) 0.01107(10) Uani 1 1 d . . . . .
N5 N -0.13258(19) 0.92649(16) 0.23911(15) 0.0166(5) Uani 1 1 d . . . . .
N6 N 0.19193(19) 0.57050(17) 0.26828(15) 0.0181(6) Uani 1 1 d . . . . .
N7 N 0.36863(19) 0.66686(16) 0.67847(14) 0.0177(5) Uani 1 1 d . . . . .
N12 N 0.66794(18) 0.58411(16) 0.72971(14) 0.0174(5) Uani 1 1 d . . . . .
N1 N -0.1607(2) 0.74593(16) 0.41320(16) 0.0194(6) Uani 1 1 d . . . . .
N11 N 0.30667(19) 0.93404(16) 0.73367(14) 0.0182(6) Uani 1 1 d . . . . .
N10 N 0.3626(2) 0.76776(17) 0.92808(17) 0.0215(6) Uani 1 1 d . . . . .
N8 N 0.6532(2) 0.76139(16) 0.53862(16) 0.0206(6) Uani 1 1 d . . . . .
N9 N 0.6103(2) 0.87291(17) 0.77342(16) 0.0206(6) Uani 1 1 d . . . . .
N3 N 0.2201(2) 0.75730(19) 0.07945(17) 0.0291(7) Uani 1 1 d D . . . .
N2 N -0.04810(19) 0.66717(17) 0.13346(16) 0.0240(6) Uani 1 1 d . . . . .
N4 N 0.12403(19) 0.84577(16) 0.34332(15) 0.0206(6) Uani 1 1 d D . . . .
C5 C -0.0663(2) 0.85990(19) 0.24077(16) 0.0124(6) Uani 1 1 d . . . . .
C10 C 0.4119(2) 0.76623(18) 0.85317(19) 0.0144(6) Uani 1 1 d . . . . .
C6 C 0.1312(2) 0.63737(19) 0.26044(16) 0.0128(6) Uani 1 1 d . . . . .
C7 C 0.4193(2) 0.70032(18) 0.69596(17) 0.0138(6) Uani 1 1 d . . . . .
C2 C -0.0147(2) 0.69368(19) 0.17741(18) 0.0158(6) Uani 1 1 d . . . . .
C8 C 0.5884(2) 0.76206(18) 0.60841(19) 0.0146(6) Uani 1 1 d . . . . .
C11 C 0.3804(2) 0.87082(18) 0.73103(17) 0.0126(6) Uani 1 1 d . . . . .
C9 C 0.5653(2) 0.83067(19) 0.75992(17) 0.0143(6) Uani 1 1 d . . . . .
C3 C 0.1485(2) 0.75316(19) 0.14230(19) 0.0171(7) Uani 1 1 d . . . . .
C1 C -0.0839(2) 0.74559(18) 0.35317(18) 0.0140(6) Uani 1 1 d . . . . .
C12 C 0.6038(2) 0.65271(19) 0.72978(17) 0.0130(6) Uani 1 1 d . . . . .
C4 C 0.0852(2) 0.80951(19) 0.31183(17) 0.0143(6) Uani 1 1 d . . . . .
C17 C 0.4159(2) 0.71702(19) 0.44388(17) 0.0137(6) Uani 1 1 d . . . . .
C18 C 0.3384(2) 0.73504(19) 0.40354(17) 0.0144(6) Uani 1 1 d . . . . .
C19 C 0.4000(2) 0.9396(2) 0.50069(17) 0.0182(7) Uani 1 1 d . . . . .
H19 H 0.447884 0.927953 0.529318 0.022 Uiso 1 1 calc R U . . .
C31 C 0.6783(2) 0.7553(2) 0.28199(18) 0.0220(7) Uani 1 1 d . . . . .
H31 H 0.731634 0.716813 0.299347 0.026 Uiso 1 1 calc R U . . .
C13 C 0.3187(2) 0.66438(19) 0.37235(17) 0.0167(6) Uani 1 1 d . . . . .
H13 H 0.267170 0.676219 0.347426 0.020 Uiso 1 1 calc R U . . .
C16 C 0.4722(2) 0.62664(19) 0.45062(17) 0.0179(7) Uani 1 1 d . . . . .
H16 H 0.521854 0.613470 0.477614 0.021 Uiso 1 1 calc R U . . .
C15 C 0.4542(2) 0.5592(2) 0.41798(17) 0.0190(7) Uani 1 1 d . . . . .
H15 H 0.493179 0.499977 0.421093 0.023 Uiso 1 1 calc R U . . .
C14 C 0.3759(2) 0.57848(19) 0.37896(17) 0.0188(7) Uani 1 1 d . . . . .
H14 H 0.363669 0.531586 0.357647 0.023 Uiso 1 1 calc R U . . .
C22 C 0.2544(2) 0.97814(19) 0.41437(18) 0.0181(7) Uani 1 1 d . . . . .
H22 H 0.206806 0.991607 0.385371 0.022 Uiso 1 1 calc R U . . .
C23 C 0.3065(2) 0.88875(19) 0.42498(17) 0.0147(6) Uani 1 1 d . . . . .
C27 C 0.5564(3) 0.4765(2) 0.15397(19) 0.0276(8) Uani 1 1 d . . . . .
H27 H 0.570966 0.415319 0.147241 0.033 Uiso 1 1 calc R U . . .
C20 C 0.3469(2) 1.0254(2) 0.49130(18) 0.0224(7) Uani 1 1 d . . . . .
H20 H 0.358117 1.072043 0.514186 0.027 Uiso 1 1 calc R U . . .
C32 C 0.6549(2) 0.8448(2) 0.29228(18) 0.0241(7) Uani 1 1 d . . . . .
H32 H 0.692643 0.867032 0.316096 0.029 Uiso 1 1 calc R U . . .
C25 C 0.4526(2) 0.6261(2) 0.13653(18) 0.0236(7) Uani 1 1 d . . . . .
H25 H 0.399531 0.664447 0.118866 0.028 Uiso 1 1 calc R U . . .
C35 C 0.5408(2) 0.7800(2) 0.21833(17) 0.0173(7) Uani 1 1 d . . . . .
C36 C 0.6224(2) 0.7195(2) 0.24495(17) 0.0177(6) Uani 1 1 d . . . . .
C24 C 0.3829(2) 0.86778(19) 0.46702(17) 0.0154(6) Uani 1 1 d . . . . .
C21 C 0.2746(2) 1.0445(2) 0.44711(18) 0.0220(7) Uani 1 1 d . . . . .
H21 H 0.240316 1.103500 0.440306 0.026 Uiso 1 1 calc R U . . .
C34 C 0.5184(2) 0.8737(2) 0.23058(18) 0.0223(7) Uani 1 1 d . . . . .
H34 H 0.465877 0.913886 0.213485 0.027 Uiso 1 1 calc R U . . .
C26 C 0.4755(3) 0.5367(2) 0.12792(19) 0.0276(8) Uani 1 1 d . . . . .
H26 H 0.437473 0.514385 0.104496 0.033 Uiso 1 1 calc R U . . .
C30 C 0.5097(2) 0.6614(2) 0.17254(17) 0.0182(7) Uani 1 1 d . . . . .
C33 C 0.5733(2) 0.9047(2) 0.26705(18) 0.0240(7) Uani 1 1 d . . . . .
H33 H 0.557091 0.966071 0.275547 0.029 Uiso 1 1 calc R U . . .
C28 C 0.6128(2) 0.5075(2) 0.18868(18) 0.0225(7) Uani 1 1 d . . . . .
H28 H 0.665734 0.467493 0.205369 0.027 Uiso 1 1 calc R U . . .
C29 C 0.5914(2) 0.6006(2) 0.19964(18) 0.0196(7) Uani 1 1 d . . . . .
N15 N 0.48553(18) 0.75022(16) 0.18233(14) 0.0182(5) Uani 1 1 d . . . . .
N13 N 0.28631(19) 0.82132(16) 0.39624(14) 0.0149(5) Uani 1 1 d . . . . .
N14 N 0.43626(18) 0.78321(16) 0.47573(14) 0.0161(5) Uani 1 1 d . . . . .
N16 N 0.64675(18) 0.63037(16) 0.23537(14) 0.0192(6) Uani 1 1 d . . . . .
N21 N 0.06207(18) 0.70299(16) 0.54214(14) 0.0179(5) Uani 1 1 d . . . . .
N22 N 0.20910(18) 0.67662(16) 0.62416(14) 0.0154(5) Uani 1 1 d . . . . .
C62 C 0.1728(2) 0.4605(2) 0.52270(19) 0.0252(7) Uani 1 1 d . . . . .
H62 H 0.168184 0.411343 0.497253 0.030 Uiso 1 1 calc R U . . .
C71 C 0.0767(2) 0.77231(19) 0.57335(17) 0.0156(6) Uani 1 1 d . . . . .
C70 C 0.0167(2) 0.8610(2) 0.56354(18) 0.0207(7) Uani 1 1 d . . . . .
H70 H -0.033045 0.870421 0.537030 0.025 Uiso 1 1 calc R U . . .
C67 C 0.1687(2) 0.83522(19) 0.64290(17) 0.0181(7) Uani 1 1 d . . . . .
H67 H 0.219036 0.827605 0.668488 0.022 Uiso 1 1 calc R U . . .
C65 C 0.1950(2) 0.60518(19) 0.59476(17) 0.0153(6) Uani 1 1 d . . . . .
C61 C 0.1131(2) 0.5446(2) 0.51520(18) 0.0216(7) Uani 1 1 d . . . . .
H61 H 0.066274 0.552868 0.485928 0.026 Uiso 1 1 calc R U . . .
C68 C 0.1085(2) 0.9187(2) 0.63207(18) 0.0208(7) Uani 1 1 d . . . . .
H68 H 0.118050 0.968246 0.651053 0.025 Uiso 1 1 calc R U . . .
C69 C 0.0320(2) 0.9319(2) 0.59277(18) 0.0226(7) Uani 1 1 d . . . . .
H69 H -0.008256 0.989694 0.586922 0.027 Uiso 1 1 calc R U . . .
C72 C 0.1527(2) 0.76102(19) 0.61440(17) 0.0153(6) Uani 1 1 d . . . . .
C64 C 0.2539(2) 0.51719(19) 0.60533(18) 0.0190(7) Uani 1 1 d . . . . .
H64 H 0.299189 0.507505 0.636169 0.023 Uiso 1 1 calc R U . . .
C66 C 0.1211(2) 0.6202(2) 0.55151(17) 0.0176(7) Uani 1 1 d . . . . .
C63 C 0.2427(2) 0.4466(2) 0.56914(19) 0.0227(7) Uani 1 1 d . . . . .
H63 H 0.281566 0.388421 0.575079 0.027 Uiso 1 1 calc R U . . .
H10 H 0.297(4) 0.757(3) 1.005(3) 0.102(15) Uiso 1 1 d . . . . .
H4 H 0.231(3) 0.837(2) 0.3735(19) 0.041(10) Uiso 1 1 d . . . . .
H8 H 0.264(3) 0.668(2) 0.647(2) 0.061(12) Uiso 1 1 d . . . . .
H7 H 0.876(3) 0.695(2) 1.080(2) 0.058(11) Uiso 1 1 d . . . . .
H2 H 0.8059(18) 0.8996(14) 0.777(2) 0.047(11) Uiso 1 1 d D . . . .
H3 H 0.740(3) 0.9905(8) 0.793(2) 0.064(14) Uiso 1 1 d D . . . .
H1 H -0.236(3) 0.747(3) 0.464(3) 0.075(13) Uiso 1 1 d . . . . .
H9 H 0.662(3) 0.902(3) 0.774(3) 0.087(15) Uiso 1 1 d . . . . .
H5 H -0.225(3) 1.000(3) 0.255(2) 0.077(13) Uiso 1 1 d . . . . .
H6 H 0.255(4) 0.500(3) 0.273(3) 0.115(17) Uiso 1 1 d . . . . .
O2 O 0.3037(3) 0.88965(18) 0.1594(2) 0.0575(8) Uani 1 1 d D . . . .
H11 H 0.344(2) 0.8453(19) 0.176(2) 0.086 Uiso 1 1 d D U . . .
H12 H 0.2367(10) 0.894(3) 0.184(2) 0.16(3) Uiso 1 1 d D . . . .

loop_
_atom_site_aniso_label
_atom_site_aniso_U_11
_atom_site_aniso_U_22
_atom_site_aniso_U_33
_atom_site_aniso_U_23
_atom_site_aniso_U_13
_atom_site_aniso_U_12
O1 0.0305(13) 0.0316(15) 0.0382(13) 0.0147(12) -0.0230(12) -0.0196(11)
N18 0.0182(13) 0.0284(16) 0.0132(12) 0.0010(11) -0.0049(11) -0.0103(12)
N20 0.0260(14) 0.0284(17) 0.0247(14) 0.0031(11) -0.0116(13) -0.0107(12)
N17 0.0249(14) 0.0354(18) 0.0170(13) 0.0061(11) -0.0078(12) -0.0145(13)
N19 0.0197(13) 0.0234(16) 0.0183(13) 0.0027(11) -0.0049(12) -0.0100(11)
C41 0.0142(14) 0.0292(19) 0.0091(14) -0.0001(12) 0.0005(13) -0.0131(14)
C59 0.0173(15) 0.0283(19) 0.0118(14) 0.0035(13) -0.0028(13) -0.0121(14)
C60 0.0207(16) 0.0250(19) 0.0216(16) -0.0003(13) -0.0071(14) -0.0112(14)
C57 0.0327(18) 0.030(2) 0.0187(16) -0.0032(14) -0.0021(16) -0.0194(16)
C48 0.0214(16) 0.0274(19) 0.0106(14) 0.0018(13) -0.0021(14) -0.0114(14)
C52 0.0268(17) 0.0257(19) 0.0230(16) 0.0072(13) -0.0083(15) -0.0122(15)
C54 0.0148(15) 0.0256(19) 0.0149(15) 0.0013(13) -0.0002(13) -0.0088(14)
C42 0.0196(15) 0.030(2) 0.0116(15) 0.0020(13) -0.0033(13) -0.0130(14)
C53 0.0214(16) 0.0256(19) 0.0167(15) 0.0040(13) -0.0061(14) -0.0125(14)
C39 0.0241(17) 0.027(2) 0.0211(16) -0.0034(14) 0.0005(15) -0.0077(15)
C37 0.0284(17) 0.043(2) 0.0182(16) 0.0024(14) -0.0110(15) -0.0210(16)
C40 0.0190(16) 0.031(2) 0.0152(15) 0.0011(13) -0.0031(14) -0.0067(14)
C50 0.0224(16) 0.037(2) 0.0257(17) 0.0004(15) -0.0074(15) -0.0188(16)
C56 0.0317(19) 0.042(2) 0.038(2) -0.0044(16) -0.0173(17) -0.0185(17)
C58 0.0268(17) 0.0236(19) 0.0200(16) 0.0036(13) -0.0062(15) -0.0132(15)
C51 0.0326(18) 0.024(2) 0.0268(18) 0.0015(14) -0.0035(16) -0.0171(16)
C49 0.0202(16) 0.028(2) 0.0262(17) 0.0024(14) -0.0091(15) -0.0118(14)
C43 0.0294(17) 0.036(2) 0.0147(15) 0.0026(14) -0.0051(15) -0.0213(16)
C55 0.0317(18) 0.037(2) 0.041(2) 0.0003(16) -0.0229(17) -0.0126(17)
C47 0.0227(16) 0.029(2) 0.0135(15) 0.0030(13) -0.0044(14) -0.0102(14)
C38 0.0300(18) 0.035(2) 0.0210(17) -0.0069(14) 0.0005(16) -0.0195(17)
C46 0.038(2) 0.035(2) 0.0219(17) 0.0085(15) -0.0118(16) -0.0136(17)
C45 0.044(2) 0.030(2) 0.0243(18) 0.0063(15) -0.0080(17) -0.0118(17)
C44 0.046(2) 0.034(2) 0.0196(17) -0.0008(15) -0.0014(17) -0.0253(18)
Fe1 0.0092(2) 0.0093(2) 0.0133(2) 0.00231(16) -0.00408(18) -0.00230(16)
Fe2 0.0094(2) 0.0088(2) 0.0131(2) 0.00201(16) -0.00350(18) -0.00259(16)
N5 0.0164(12) 0.0104(14) 0.0260(13) 0.0035(10) -0.0125(11) -0.0043(11)
N6 0.0181(13) 0.0126(15) 0.0237(13) 0.0014(10) -0.0110(12) -0.0035(11)
N7 0.0198(13) 0.0145(14) 0.0206(13) 0.0041(10) -0.0104(12) -0.0062(11)
N12 0.0154(12) 0.0121(14) 0.0253(13) 0.0038(10) -0.0111(11) -0.0030(11)
N1 0.0139(13) 0.0215(15) 0.0167(13) 0.0028(11) 0.0006(13) -0.0074(11)
N11 0.0180(13) 0.0135(15) 0.0224(13) 0.0020(10) -0.0098(12) -0.0038(11)
N10 0.0203(13) 0.0261(16) 0.0168(14) 0.0025(11) -0.0040(12) -0.0113(12)
N8 0.0218(13) 0.0144(14) 0.0190(13) 0.0009(10) -0.0015(13) -0.0070(11)
N9 0.0215(14) 0.0193(15) 0.0247(14) 0.0036(11) -0.0116(12) -0.0097(12)
N3 0.0213(14) 0.0447(19) 0.0190(14) 0.0119(13) -0.0050(13) -0.0137(13)
N2 0.0199(13) 0.0245(16) 0.0265(14) -0.0052(11) -0.0109(13) -0.0056(12)
N4 0.0214(13) 0.0144(14) 0.0280(14) 0.0016(11) -0.0146(12) -0.0044(11)
C5 0.0124(14) 0.0157(17) 0.0124(14) 0.0026(11) -0.0054(12) -0.0088(13)
C10 0.0132(15) 0.0088(15) 0.0219(17) 0.0013(12) -0.0089(14) -0.0032(12)
C6 0.0111(14) 0.0161(17) 0.0122(14) -0.0009(11) -0.0038(12) -0.0073(13)
C7 0.0132(14) 0.0105(16) 0.0129(14) 0.0021(11) -0.0053(13) 0.0006(12)
C2 0.0097(14) 0.0134(16) 0.0159(15) 0.0029(12) -0.0007(13) 0.0001(12)
C8 0.0140(15) 0.0079(15) 0.0212(16) 0.0026(12) -0.0086(14) -0.0022(12)
C11 0.0154(14) 0.0121(16) 0.0134(14) 0.0021(11) -0.0062(13) -0.0082(13)
C9 0.0109(14) 0.0121(16) 0.0131(14) 0.0003(11) -0.0029(13) 0.0007(12)
C3 0.0143(15) 0.0166(17) 0.0171(15) 0.0030(12) -0.0087(14) 0.0000(13)
C1 0.0164(15) 0.0076(15) 0.0158(15) -0.0003(11) -0.0090(14) 0.0003(12)
C12 0.0130(14) 0.0130(17) 0.0146(14) 0.0010(11) -0.0051(13) -0.0075(12)
C4 0.0096(14) 0.0133(16) 0.0122(14) 0.0030(11) -0.0027(13) 0.0022(12)
C17 0.0097(13) 0.0177(17) 0.0123(14) 0.0026(12) -0.0023(12) -0.0061(12)
C18 0.0128(14) 0.0151(17) 0.0110(14) 0.0023(11) -0.0012(13) -0.0045(12)
C19 0.0167(15) 0.0230(18) 0.0180(15) 0.0012(12) -0.0084(13) -0.0096(13)
C31 0.0173(15) 0.030(2) 0.0181(15) 0.0046(13) -0.0059(14) -0.0102(14)
C13 0.0152(14) 0.0196(17) 0.0154(14) 0.0022(12) -0.0053(13) -0.0077(13)
C16 0.0154(14) 0.0195(18) 0.0148(14) 0.0048(12) -0.0043(13) -0.0044(13)
C15 0.0190(15) 0.0126(17) 0.0186(15) 0.0053(12) -0.0035(14) -0.0033(13)
C14 0.0201(15) 0.0163(17) 0.0178(15) -0.0002(12) -0.0037(14) -0.0091(13)
C22 0.0179(15) 0.0150(17) 0.0204(15) 0.0028(12) -0.0088(14) -0.0042(13)
C23 0.0122(14) 0.0182(17) 0.0118(14) -0.0008(12) -0.0038(13) -0.0050(12)
C27 0.0337(18) 0.0151(18) 0.0260(17) -0.0002(13) -0.0009(16) -0.0127(15)
C20 0.0237(16) 0.0222(19) 0.0247(16) 0.0001(13) -0.0094(15) -0.0129(14)
C32 0.0233(16) 0.032(2) 0.0196(16) -0.0011(13) -0.0042(14) -0.0185(15)
C25 0.0225(16) 0.029(2) 0.0238(16) 0.0042(14) -0.0105(15) -0.0134(15)
C35 0.0152(14) 0.0222(18) 0.0140(14) 0.0026(12) -0.0032(13) -0.0097(13)
C36 0.0163(15) 0.0225(18) 0.0114(14) 0.0019(12) -0.0018(13) -0.0084(13)
C24 0.0109(14) 0.0198(17) 0.0110(14) 0.0009(12) -0.0015(12) -0.0043(12)
C21 0.0230(16) 0.0140(17) 0.0272(17) 0.0052(13) -0.0102(15) -0.0052(13)
C34 0.0181(15) 0.0205(18) 0.0242(16) 0.0039(13) -0.0040(14) -0.0080(13)
C26 0.0305(18) 0.032(2) 0.0263(17) 0.0000(14) -0.0073(16) -0.0226(16)
C30 0.0169(15) 0.0209(18) 0.0136(15) 0.0027(12) -0.0018(13) -0.0083(13)
C33 0.0250(17) 0.0203(18) 0.0228(16) 0.0007(13) -0.0008(15) -0.0140(14)
C28 0.0223(16) 0.0202(18) 0.0220(16) 0.0030(13) -0.0037(14) -0.0105(14)
C29 0.0174(15) 0.0216(18) 0.0150(15) 0.0039(12) -0.0006(13) -0.0088(13)
N15 0.0172(12) 0.0218(15) 0.0179(12) 0.0050(10) -0.0065(11) -0.0108(11)
N13 0.0149(12) 0.0150(14) 0.0159(12) 0.0034(10) -0.0073(11) -0.0058(11)
N14 0.0139(12) 0.0177(14) 0.0176(12) 0.0032(10) -0.0070(11) -0.0063(10)
N16 0.0170(12) 0.0218(15) 0.0174(12) 0.0029(10) -0.0041(11) -0.0091(11)
N21 0.0139(12) 0.0185(15) 0.0200(13) 0.0002(10) -0.0053(11) -0.0065(11)
N22 0.0136(12) 0.0173(14) 0.0147(12) 0.0013(10) -0.0048(11) -0.0063(11)
C62 0.0241(16) 0.0201(19) 0.0294(17) -0.0033(13) -0.0074(15) -0.0101(14)
C71 0.0108(14) 0.0164(17) 0.0164(15) -0.0011(12) -0.0025(13) -0.0048(12)
C70 0.0163(15) 0.0193(18) 0.0228(16) 0.0010(13) -0.0076(14) -0.0030(13)
C67 0.0179(15) 0.0200(18) 0.0175(15) 0.0015(12) -0.0067(13) -0.0091(13)
C65 0.0127(14) 0.0182(17) 0.0122(14) 0.0001(12) -0.0006(13) -0.0078(12)
C61 0.0193(15) 0.0239(19) 0.0252(16) 0.0011(13) -0.0098(14) -0.0116(14)
C68 0.0232(16) 0.0173(18) 0.0186(15) -0.0019(12) -0.0030(14) -0.0101(14)
C69 0.0194(16) 0.0164(18) 0.0260(17) 0.0023(13) -0.0070(15) -0.0026(13)
C72 0.0120(14) 0.0168(17) 0.0121(14) 0.0000(12) -0.0007(13) -0.0045(12)
C64 0.0155(15) 0.0180(17) 0.0208(15) 0.0043(12) -0.0070(14) -0.0039(13)
C66 0.0133(14) 0.0187(17) 0.0156(15) -0.0001(12) -0.0023(13) -0.0042(13)
C63 0.0225(16) 0.0139(17) 0.0310(17) 0.0040(13) -0.0100(15) -0.0073(13)
O2 0.069(2) 0.0292(18) 0.109(2) 0.0261(15) -0.0661(19) -0.0254(14)

loop_
_atom_type_symbol
_atom_type_description
_atom_type_scat_dispersion_real
_atom_type_scat_dispersion_imag
_atom_type_scat_source
C C 0.0033 0.0016 'International Tables Vol C Tables 4.2.6.8 and 6.1.1.4'
H H 0.0000 0.0000 'International Tables Vol C Tables 4.2.6.8 and 6.1.1.4'
N N 0.0061 0.0033 'International Tables Vol C Tables 4.2.6.8 and 6.1.1.4'
O O 0.0106 0.0060 'International Tables Vol C Tables 4.2.6.8 and 6.1.1.4'
Fe Fe 0.3463 0.8444 'International Tables Vol C Tables 4.2.6.8 and 6.1.1.4'

loop_
_geom_angle_atom_site_label_1
_geom_angle_atom_site_label_2
_geom_angle_atom_site_label_3
_geom_angle
_geom_angle_site_symmetry_1
_geom_angle_site_symmetry_3
_geom_angle_publ_flag
H2 O1 H3 107.7(7) . . ?
C48 N18 C41 121.4(3) . . ?
C48 N18 H7 119.0(19) . . ?
C41 N18 H7 119.4(19) . . ?
C60 N20 C53 117.3(2) . . ?
C42 N17 C47 117.9(3) . . ?
C54 N19 C59 117.4(2) . . ?
N18 C41 C40 120.7(3) . . ?
N18 C41 C42 118.2(3) . . ?
C40 C41 C42 121.1(3) . . ?
N19 C59 C58 119.9(3) . . ?
N19 C59 C60 121.2(3) . . ?
C58 C59 C60 118.8(3) . . ?
N20 C60 C55 119.6(3) . . ?
N20 C60 C59 121.5(3) . . ?
C55 C60 C59 119.0(3) . . ?
C58 C57 C56 120.9(3) . . ?
C58 C57 H57 119.6 . . ?
C56 C57 H57 119.6 . . ?
N18 C48 C43 121.0(3) . . ?
N18 C48 C47 118.2(3) . . ?
C43 C48 C47 120.8(3) . . ?
C51 C52 C53 120.7(3) . . ?
C51 C52 H52 119.7 . . ?
C53 C52 H52 119.7 . . ?
N19 C54 C49 120.1(3) . . ?
N19 C54 C53 121.1(3) . . ?
C49 C54 C53 118.8(3) . . ?
N17 C42 C37 120.4(3) . . ?
N17 C42 C41 122.1(3) . . ?
C37 C42 C41 117.6(3) . . ?
N20 C53 C52 119.9(3) . . ?
N20 C53 C54 121.5(3) . . ?
C52 C53 C54 118.6(3) . . ?
C40 C39 C38 121.5(3) . . ?
C40 C39 H39 119.3 . . ?
C38 C39 H39 119.3 . . ?
C38 C37 C42 120.6(3) . . ?
C38 C37 H37 119.7 . . ?
C42 C37 H37 119.7 . . ?
C39 C40 C41 118.5(3) . . ?
C39 C40 H40 120.7 . . ?
C41 C40 H40 120.7 . . ?
C49 C50 C51 120.7(3) . . ?
C49 C50 H50 119.7 . . ?
C51 C50 H50 119.7 . . ?
C55 C56 C57 121.5(3) . . ?
C55 C56 H56 119.3 . . ?
C57 C56 H56 119.3 . . ?
C57 C58 C59 119.9(3) . . ?
C57 C58 H58 120.1 . . ?
C59 C58 H58 120.1 . . ?
C52 C51 C50 120.9(3) . . ?
C52 C51 H51 119.5 . . ?
C50 C51 H51 119.5 . . ?
C50 C49 C54 120.3(3) . . ?
C50 C49 H49 119.8 . . ?
C54 C49 H49 119.8 . . ?
C44 C43 C48 118.5(3) . . ?
C44 C43 H43 120.8 . . ?
C48 C43 H43 120.8 . . ?
C56 C55 C60 119.9(3) . . ?
C56 C55 H55 120.0 . . ?
C60 C55 H55 120.0 . . ?
N17 C47 C46 119.6(3) . . ?
N17 C47 C48 122.2(3) . . ?
C46 C47 C48 118.2(3) . . ?
C37 C38 C39 120.7(3) . . ?
C37 C38 H38 119.7 . . ?
C39 C38 H38 119.7 . . ?
C45 C46 C47 119.8(3) . . ?
C45 C46 H46 120.1 . . ?
C47 C46 H46 120.1 . . ?
C46 C45 C44 121.0(3) . . ?
C46 C45 H45 119.5 . . ?
C44 C45 H45 119.5 . . ?
C43 C44 C45 121.7(3) . . ?
C43 C44 H44 119.1 . . ?
C45 C44 H44 119.1 . . ?
C6 Fe1 C5 178.09(11) . . ?
C6 Fe1 C3 90.18(11) . . ?
C5 Fe1 C3 91.63(11) . . ?
C6 Fe1 C1 91.43(11) . . ?
C5 Fe1 C1 86.78(11) . . ?
C3 Fe1 C1 178.08(11) . . ?
C6 Fe1 C4 89.19(11) . . ?
C5 Fe1 C4 90.31(11) . . ?
C3 Fe1 C4 86.36(12) . . ?
C1 Fe1 C4 94.73(11) . . ?
C6 Fe1 C2 93.93(11) . . ?
C5 Fe1 C2 86.69(11) . . ?
C3 Fe1 C2 89.77(12) . . ?
C1 Fe1 C2 89.06(11) . . ?
C4 Fe1 C2 175.03(12) . . ?
C9 Fe2 C11 91.36(11) . . ?
C9 Fe2 C10 90.99(11) . . ?
C11 Fe2 C10 89.66(11) . . ?
C9 Fe2 C12 92.27(11) . . ?
C11 Fe2 C12 176.13(12) . . ?
C10 Fe2 C12 88.97(11) . . ?
C9 Fe2 C8 84.95(11) . . ?
C11 Fe2 C8 93.16(11) . . ?
C10 Fe2 C8 175.11(11) . . ?
C12 Fe2 C8 88.47(11) . . ?
C9 Fe2 C7 177.28(11) . . ?
C11 Fe2 C7 86.32(11) . . ?
C10 Fe2 C7 90.41(11) . . ?
C12 Fe2 C7 90.08(11) . . ?
C8 Fe2 C7 93.76(11) . . ?
C5 N5 H5 166.7(16) . . ?
C6 N6 H6 177(2) . . ?
C1 N1 H1 173.6(19) . . ?
C10 N10 H10 165(2) . . ?
C9 N9 H9 169(2) . . ?
N5 C5 Fe1 175.9(2) . . ?
N10 C10 Fe2 179.1(3) . . ?
N6 C6 Fe1 178.4(3) . . ?
N7 C7 Fe2 175.8(2) . . ?
N2 C2 Fe1 174.8(3) . . ?
N8 C8 Fe2 172.4(2) . . ?
N11 C11 Fe2 176.6(2) . . ?
N9 C9 Fe2 176.0(2) . . ?
N3 C3 Fe1 177.3(3) . . ?
N1 C1 Fe1 174.8(2) . . ?
N12 C12 Fe2 178.3(2) . . ?
N4 C4 Fe1 174.1(2) . . ?
N14 C17 C16 119.6(2) . . ?
N14 C17 C18 122.2(2) . . ?
C16 C17 C18 118.3(3) . . ?
N13 C18 C13 121.9(2) . . ?
N13 C18 C17 117.8(3) . . ?
C13 C18 C17 120.3(3) . . ?
C20 C19 C24 120.3(3) . . ?
C20 C19 H19 119.9 . . ?
C24 C19 H19 119.9 . . ?
C32 C31 C36 120.8(3) . . ?
C32 C31 H31 119.6 . . ?
C36 C31 H31 119.6 . . ?
C14 C13 C18 119.4(3) . . ?
C14 C13 H13 120.3 . . ?
C18 C13 H13 120.3 . . ?
C15 C16 C17 120.5(3) . . ?
C15 C16 H16 119.8 . . ?
C17 C16 H16 119.8 . . ?
C16 C15 C14 120.5(3) . . ?
C16 C15 H15 119.8 . . ?
C14 C15 H15 119.8 . . ?
C13 C14 C15 121.1(3) . . ?
C13 C14 H14 119.5 . . ?
C15 C14 H14 119.5 . . ?
C21 C22 C23 119.1(3) . . ?
C21 C22 H22 120.4 . . ?
C23 C22 H22 120.4 . . ?
N13 C23 C22 121.3(2) . . ?
N13 C23 C24 118.5(3) . . ?
C22 C23 C24 120.3(3) . . ?
C28 C27 C26 120.4(3) . . ?
C28 C27 H27 119.8 . . ?
C26 C27 H27 119.8 . . ?
C19 C20 C21 120.8(3) . . ?
C19 C20 H20 119.6 . . ?
C21 C20 H20 119.6 . . ?
C31 C32 C33 120.5(3) . . ?
C31 C32 H32 119.7 . . ?
C33 C32 H32 119.7 . . ?
C26 C25 C30 120.1(3) . . ?
C26 C25 H25 119.9 . . ?
C30 C25 H25 119.9 . . ?
N15 C35 C34 119.8(2) . . ?
N15 C35 C36 121.5(3) . . ?
C34 C35 C36 118.6(3) . . ?
N16 C36 C31 119.9(3) . . ?
N16 C36 C35 121.3(3) . . ?
C31 C36 C35 118.7(3) . . ?
N14 C24 C19 120.1(2) . . ?
N14 C24 C23 121.8(3) . . ?
C19 C24 C23 118.2(3) . . ?
C22 C21 C20 121.3(3) . . ?
C22 C21 H21 119.4 . . ?
C20 C21 H21 119.4 . . ?
C33 C34 C35 120.4(3) . . ?
C33 C34 H34 119.8 . . ?
C35 C34 H34 119.8 . . ?
C25 C26 C27 121.2(3) . . ?
C25 C26 H26 119.4 . . ?
C27 C26 H26 119.4 . . ?
N15 C30 C25 120.0(3) . . ?
N15 C30 C29 121.2(3) . . ?
C25 C30 C29 118.8(3) . . ?
C34 C33 C32 120.9(3) . . ?
C34 C33 H33 119.6 . . ?
C32 C33 H33 119.6 . . ?
C27 C28 C29 120.5(3) . . ?
C27 C28 H28 119.7 . . ?
C29 C28 H28 119.7 . . ?
N16 C29 C28 119.7(3) . . ?
N16 C29 C30 121.4(3) . . ?
C28 C29 C30 118.9(3) . . ?
C30 N15 C35 117.3(2) . . ?
C23 N13 C18 121.8(2) . . ?
C23 N13 H4 117(2) . . ?
C18 N13 H4 121(2) . . ?
C24 N14 C17 118.0(2) . . ?
C29 N16 C36 117.2(2) . . ?
C71 N21 C66 117.5(2) . . ?
C72 N22 C65 120.8(2) . . ?
C72 N22 H8 119(2) . . ?
C65 N22 H8 120(2) . . ?
C61 C62 C63 120.5(3) . . ?
C61 C62 H62 119.7 . . ?
C63 C62 H62 119.7 . . ?
N21 C71 C70 119.1(2) . . ?
N21 C71 C72 122.8(3) . . ?
C70 C71 C72 118.0(3) . . ?
C69 C70 C71 120.1(3) . . ?
C69 C70 H70 119.9 . . ?
C71 C70 H70 119.9 . . ?
C68 C67 C72 118.4(3) . . ?
C68 C67 H67 120.8 . . ?
C72 C67 H67 120.8 . . ?
N22 C65 C64 120.7(2) . . ?
N22 C65 C66 118.8(3) . . ?
C64 C65 C66 120.6(3) . . ?
C62 C61 C66 120.6(3) . . ?
C62 C61 H61 119.7 . . ?
C66 C61 H61 119.7 . . ?
C67 C68 C69 121.8(3) . . ?
C67 C68 H68 119.1 . . ?
C69 C68 H68 119.1 . . ?
C70 C69 C68 120.7(3) . . ?
C70 C69 H69 119.7 . . ?
C68 C69 H69 119.7 . . ?
N22 C72 C67 121.2(2) . . ?
N22 C72 C71 117.9(3) . . ?
C67 C72 C71 121.0(3) . . ?
C63 C64 C65 118.5(3) . . ?
C63 C64 H64 120.7 . . ?
C65 C64 H64 120.7 . . ?
N21 C66 C61 119.5(2) . . ?
N21 C66 C65 122.1(3) . . ?
C61 C66 C65 118.3(3) . . ?
C64 C63 C62 121.4(3) . . ?
C64 C63 H63 119.3 . . ?
C62 C63 H63 119.3 . . ?
H11 O2 H12 108.3(7) . . ?

loop_
_geom_bond_atom_site_label_1
_geom_bond_atom_site_label_2
_geom_bond_distance
_geom_bond_site_symmetry_2
_geom_bond_publ_flag
O1 H2 0.859(3) . ?
O1 H3 0.859(3) . ?
N18 C48 1.349(4) . ?
N18 C41 1.354(4) . ?
N18 H7 1.08(3) . ?
N20 C60 1.341(4) . ?
N20 C53 1.342(4) . ?
N17 C42 1.343(4) . ?
N17 C47 1.346(4) . ?
N19 C54 1.344(4) . ?
N19 C59 1.346(4) . ?
C41 C40 1.405(4) . ?
C41 C42 1.432(4) . ?
C59 C58 1.425(4) . ?
C59 C60 1.435(4) . ?
C60 C55 1.424(4) . ?
C57 C58 1.358(4) . ?
C57 C56 1.411(4) . ?
C57 H57 0.9300 . ?
C48 C43 1.415(4) . ?
C48 C47 1.429(4) . ?
C52 C51 1.346(4) . ?
C52 C53 1.426(4) . ?
C52 H52 0.9300 . ?
C54 C49 1.425(4) . ?
C54 C53 1.437(4) . ?
C42 C37 1.422(4) . ?
C39 C40 1.367(4) . ?
C39 C38 1.412(4) . ?
C39 H39 0.9300 . ?
C37 C38 1.355(4) . ?
C37 H37 0.9300 . ?
C40 H40 0.9300 . ?
C50 C49 1.359(4) . ?
C50 C51 1.421(4) . ?
C50 H50 0.9300 . ?
C56 C55 1.347(5) . ?
C56 H56 0.9300 . ?
C58 H58 0.9300 . ?
C51 H51 0.9300 . ?
C49 H49 0.9300 . ?
C43 C44 1.355(4) . ?
C43 H43 0.9300 . ?
C55 H55 0.9300 . ?
C47 C46 1.424(4) . ?
C38 H38 0.9300 . ?
C46 C45 1.357(5) . ?
C46 H46 0.9300 . ?
C45 C44 1.416(4) . ?
C45 H45 0.9300 . ?
C44 H44 0.9300 . ?
Fe1 C6 1.893(3) . ?
Fe1 C5 1.893(3) . ?
Fe1 C3 1.897(3) . ?
Fe1 C1 1.897(3) . ?
Fe1 C4 1.912(3) . ?
Fe1 C2 1.912(3) . ?
Fe2 C9 1.880(3) . ?
Fe2 C11 1.890(3) . ?
Fe2 C10 1.895(3) . ?
Fe2 C12 1.909(3) . ?
Fe2 C8 1.911(3) . ?
Fe2 C7 1.943(3) . ?
N5 C5 1.156(3) . ?
N5 H5 1.35(4) . ?
N6 C6 1.158(3) . ?
N6 H6 1.19(5) . ?
N7 C7 1.152(4) . ?
N12 C12 1.155(3) . ?
N1 C1 1.154(3) . ?
N1 H1 1.07(4) . ?
N11 C11 1.158(3) . ?
N10 C10 1.148(3) . ?
N10 H10 1.31(5) . ?
N8 C8 1.157(3) . ?
N9 C9 1.160(4) . ?
N9 H9 1.01(5) . ?
N3 C3 1.160(3) . ?
N2 C2 1.152(3) . ?
N4 C4 1.166(3) . ?
C17 N14 1.353(4) . ?
C17 C16 1.417(4) . ?
C17 C18 1.433(3) . ?
C18 N13 1.352(3) . ?
C18 C13 1.405(4) . ?
C19 C20 1.359(4) . ?
C19 C24 1.418(4) . ?
C19 H19 0.9300 . ?
C31 C32 1.356(4) . ?
C31 C36 1.424(4) . ?
C31 H31 0.9300 . ?
C13 C14 1.361(4) . ?
C13 H13 0.9300 . ?
C16 C15 1.356(4) . ?
C16 H16 0.9300 . ?
C15 C14 1.424(4) . ?
C15 H15 0.9300 . ?
C14 H14 0.9300 . ?
C22 C21 1.362(4) . ?
C22 C23 1.410(4) . ?
C22 H22 0.9300 . ?
C23 N13 1.347(4) . ?
C23 C24 1.437(4) . ?
C27 C28 1.359(4) . ?
C27 C26 1.420(4) . ?
C27 H27 0.9300 . ?
C20 C21 1.415(4) . ?
C20 H20 0.9300 . ?
C32 C33 1.416(4) . ?
C32 H32 0.9300 . ?
C25 C26 1.355(4) . ?
C25 C30 1.422(4) . ?
C25 H25 0.9300 . ?
C35 N15 1.347(4) . ?
C35 C34 1.428(4) . ?
C35 C36 1.433(4) . ?
C36 N16 1.348(4) . ?
C24 N14 1.340(3) . ?
C21 H21 0.9300 . ?
C34 C33 1.359(4) . ?
C34 H34 0.9300 . ?
C26 H26 0.9300 . ?
C30 N15 1.342(4) . ?
C30 C29 1.442(4) . ?
C33 H33 0.9300 . ?
C28 C29 1.418(4) . ?
C28 H28 0.9300 . ?
C29 N16 1.346(4) . ?
N13 H4 0.95(3) . ?
N21 C71 1.343(4) . ?
N21 C66 1.343(3) . ?
N22 C72 1.355(3) . ?
N22 C65 1.356(4) . ?
N22 H8 0.96(4) . ?
C62 C61 1.353(4) . ?
C62 C63 1.421(4) . ?
C62 H62 0.9300 . ?
C71 C70 1.425(4) . ?
C71 C72 1.434(4) . ?
C70 C69 1.356(4) . ?
C70 H70 0.9300 . ?
C67 C68 1.365(4) . ?
C67 C72 1.407(4) . ?
C67 H67 0.9300 . ?
C65 C64 1.415(4) . ?
C65 C66 1.429(4) . ?
C61 C66 1.416(4) . ?
C61 H61 0.9300 . ?
C68 C69 1.415(4) . ?
C68 H68 0.9300 . ?
C69 H69 0.9300 . ?
C64 C63 1.369(4) . ?
C64 H64 0.9300 . ?
C63 H63 0.9300 . ?
O2 H11 0.858(3) . ?
O2 H12 0.859(3) . ?

loop_
_publcif_info_cif.paper_type
CB

loop_
_publcif_info_tables.block_id
_publcif_info_tables.reference_item
{27b4530e-46bb-455a-a2a4-49b3d316e199} '_publcif_info_datablock.publ_exptl'

loop_
_publcif_info_datablock.id
_publcif_info_datablock.publ_exptl
_publcif_info_datablock.publ_geom
_publcif_info_datablock.structure
{27b4530e-46bb-455a-a2a4-49b3d316e199} y y y
{a025e655-d6bc-40f3-bb5e-893191e2352a} y y y

loop_
_publcif_info_exptl_table_extra_item
sin_theta_over_lambda_max

loop_
_publcif_info_exptl_table_header_item
Datablock_name

_cod_database_fobs_code 2108788
